data_4026907
loop_
_publ_author_name
'Yun Liu'
'Jin-Wei Sun'

_publ_contact_author_address
;
School of Chemistry and Chemical Engineering,
Xuzhou Normal University, Xuzhou,
Jiangsu 221116, People's Republic of China
;
_publ_contact_author_email liu__yun3@sina.com.cn
_publ_contact_author_name 'Yun Liu'
_publ_section_title
;
 Copper(II)-Catalyzed Synthesis of Benzo[f]pyrido[1,2-a]indole-6,11-dione
 Derivatives via Naphthoquinone Difunctionalization Reaction
;
_journal_name_full 'Journal of Organic Chemistry'
_journal_page_first 1191
_journal_page_last 1197
_journal_paper_doi 10.1021/jo2023312
_journal_volume 77
_journal_year 2012
_chemical_formula_moiety 'C24 H14 Cl N O3'
_chemical_formula_sum 'C24 H14 Cl N O3'
_chemical_formula_weight 399.81
_chemical_melting_point 553
_chemical_name_systematic
; 
 12-(4-Chlorobenzoyl)-2-methylbenzo[f]pyrido[1,2-a]indole-6, 11-dione
;
_space_group_IT_number 2
_symmetry_cell_setting triclinic
_symmetry_space_group_name_Hall '-P 1'
_symmetry_space_group_name_H-M 'P -1'
_atom_sites_solution_hydrogens geom
_atom_sites_solution_primary direct
_atom_sites_solution_secondary difmap
_audit_creation_method SHELXL-97
_audit_update_record
;
2011-01-18 # Formatted by publCIF
;
_cell_angle_alpha 73.78(3)
_cell_angle_beta 84.08(3)
_cell_angle_gamma 80.89(3)
_cell_formula_units_Z 2
_cell_length_a 7.5000(15)
_cell_length_b 10.077(2)
_cell_length_c 12.947(3)
_cell_measurement_reflns_used 25
_cell_measurement_temperature 295(2)
_cell_measurement_theta_max 12
_cell_measurement_theta_min 9
_cell_volume 925.9(4)
_computing_cell_refinement 'CAD4 Software'
_computing_data_collection 'CAD4 Software (Enraf-Nonius, 1989)'
_computing_data_reduction 'XCAD4 (Harms & Wocadlo, 1995)'
_computing_molecular_graphics SHELXTL
_computing_publication_material 'SHELXTL and PLATON (Spek, 2003)'
_computing_structure_refinement 'SHELXL-97 (Sheldrick, 1997)'
_computing_structure_solution 'SHELXS-97 (Sheldrick, 1990)'
_diffrn_ambient_temperature 295(2)
_diffrn_measured_fraction_theta_full 1.000
_diffrn_measured_fraction_theta_max 1.000
_diffrn_measurement_device_type 'Enraf--Nonius CAD-4'
_diffrn_measurement_method \w/2\q
_diffrn_radiation_monochromator graphite
_diffrn_radiation_source 'fine-focus sealed tube'
_diffrn_radiation_type MoK\a
_diffrn_radiation_wavelength 0.71073
_diffrn_reflns_av_R_equivalents 0.0175
_diffrn_reflns_av_sigmaI/netI 0.0379
_diffrn_reflns_limit_h_max 8
_diffrn_reflns_limit_h_min 0
_diffrn_reflns_limit_k_max 11
_diffrn_reflns_limit_k_min -11
_diffrn_reflns_limit_l_max 15
_diffrn_reflns_limit_l_min -15
_diffrn_reflns_number 3519
_diffrn_reflns_theta_full 25.00
_diffrn_reflns_theta_max 25.00
_diffrn_reflns_theta_min 1.64
_diffrn_standards_decay_% 0
_diffrn_standards_interval_count 200
_diffrn_standards_interval_time 2
_diffrn_standards_number 3
_exptl_absorpt_coefficient_mu 0.233
_exptl_absorpt_correction_T_max 0.9771
_exptl_absorpt_correction_T_min 0.9548
_exptl_absorpt_correction_type psi-scan
_exptl_absorpt_process_details '(XCAD4; Harms & Wocadlo, 1995)'
_exptl_crystal_colour red
_exptl_crystal_density_diffrn 1.434
_exptl_crystal_description block
_exptl_crystal_F_000 412
_exptl_crystal_size_max 0.20
_exptl_crystal_size_mid 0.20
_exptl_crystal_size_min 0.10
_refine_diff_density_max 0.181
_refine_diff_density_min -0.233
_refine_diff_density_rms 0.048
_refine_ls_extinction_method none
_refine_ls_goodness_of_fit_ref 1.040
_refine_ls_hydrogen_treatment constr
_refine_ls_matrix_type full
_refine_ls_number_parameters 263
_refine_ls_number_reflns 3245
_refine_ls_number_restraints 0
_refine_ls_restrained_S_all 1.040
_refine_ls_R_factor_all 0.0784
_refine_ls_R_factor_gt 0.0489
_refine_ls_shift/su_max 0.002
_refine_ls_shift/su_mean 0.000
_refine_ls_structure_factor_coef Fsqd
_refine_ls_weighting_details 'calc w=1/[\s^2^(Fo^2^)+(0.0605P)^2^+0.0828P] where P=(Fo^2^+2Fc^2^)/3'
_refine_ls_weighting_scheme calc
_refine_ls_wR_factor_gt 0.1131
_refine_ls_wR_factor_ref 0.1237
_reflns_number_gt 2236
_reflns_number_total 3245
_reflns_threshold_expression >2sigma(I)
_cod_data_source_file jo2023312_si_002.cif
_cod_data_source_block x
_cod_original_cell_volume 925.9(3)
_cod_database_code 4026907

loop_
_symmetry_equiv_pos_as_xyz
'x, y, z'
'-x, -y, -z'

loop_
_atom_site_label
_atom_site_type_symbol
_atom_site_fract_x
_atom_site_fract_y
_atom_site_fract_z
_atom_site_U_iso_or_equiv
_atom_site_adp_type
_atom_site_occupancy
_atom_site_symmetry_multiplicity
_atom_site_calc_flag
_atom_site_refinement_flags
Cl Cl 0.33717(12) 0.81468(9) 1.01852(6) 0.0835(3) Uani 1 1 d .
N N 0.8263(2) 0.32277(19) 0.57564(15) 0.0398(5) Uani 1 1 d .
O1 O 0.6833(2) 0.44260(19) 0.36111(13) 0.0595(5) Uani 1 1 d .
C1 C 0.8794(3) 0.3125(2) 0.67760(18) 0.0403(5) Uani 1 1 d .
O2 O 0.7763(3) 0.76343(18) 0.61871(14) 0.0623(5) Uani 1 1 d .
C2 C 0.9396(3) 0.1796(2) 0.7434(2) 0.0460(6) Uani 1 1 d .
H2 H 0.9789 0.1708 0.8111 0.055 Uiso 1 1 calc R
O3 O 1.0217(3) 0.4132(2) 0.84155(15) 0.0730(6) Uani 1 1 d .
C3 C 0.9406(3) 0.0637(3) 0.7089(2) 0.0505(6) Uani 1 1 d .
C4 C 0.8844(3) 0.0800(3) 0.6051(2) 0.0522(7) Uani 1 1 d .
H4 H 0.8853 0.0011 0.5811 0.063 Uiso 1 1 calc R
C5 C 0.8293(3) 0.2066(3) 0.5395(2) 0.0477(6) Uani 1 1 d .
H5 H 0.7940 0.2150 0.4709 0.057 Uiso 1 1 calc R
C6 C 0.7704(3) 0.4618(2) 0.52474(17) 0.0379(5) Uani 1 1 d .
C7 C 0.7036(3) 0.5158(3) 0.41911(18) 0.0422(6) Uani 1 1 d .
C8 C 0.6558(3) 0.6704(3) 0.38553(18) 0.0432(6) Uani 1 1 d .
C9 C 0.5929(3) 0.7346(3) 0.28435(19) 0.0525(7) Uani 1 1 d .
H9 H 0.5805 0.6808 0.2384 0.063 Uiso 1 1 calc R
C10 C 0.5482(4) 0.8777(3) 0.2509(2) 0.0617(7) Uani 1 1 d .
H10 H 0.5052 0.9194 0.1829 0.074 Uiso 1 1 calc R
C11 C 0.5669(3) 0.9588(3) 0.3178(2) 0.0603(7) Uani 1 1 d .
H11 H 0.5356 1.0550 0.2954 0.072 Uiso 1 1 calc R
C12 C 0.6321(3) 0.8971(3) 0.4180(2) 0.0511(6) Uani 1 1 d .
H12 H 0.6468 0.9524 0.4624 0.061 Uiso 1 1 calc R
C13 C 0.6763(3) 0.7536(2) 0.45364(18) 0.0413(6) Uani 1 1 d .
C14 C 0.7473(3) 0.6909(2) 0.56266(19) 0.0431(6) Uani 1 1 d .
C15 C 0.7856(3) 0.5385(2) 0.59667(17) 0.0383(5) Uani 1 1 d .
C16 C 0.8519(3) 0.4473(2) 0.69258(18) 0.0401(5) Uani 1 1 d .
C17 C 0.8868(3) 0.4736(3) 0.79548(19) 0.0465(6) Uani 1 1 d .
C18 C 0.7488(3) 0.5632(2) 0.84592(17) 0.0399(5) Uani 1 1 d .
C19 C 0.5673(3) 0.5858(2) 0.82325(19) 0.0456(6) Uani 1 1 d .
H19 H 0.5313 0.5498 0.7711 0.055 Uiso 1 1 calc R
C20 C 0.4408(3) 0.6608(3) 0.87720(19) 0.0502(6) Uani 1 1 d .
H20 H 0.3190 0.6729 0.8636 0.060 Uiso 1 1 calc R
C21 C 0.4964(4) 0.7177(3) 0.95163(19) 0.0514(7) Uani 1 1 d .
C22 C 0.6745(4) 0.6976(3) 0.97552(19) 0.0538(7) Uani 1 1 d .
H22 H 0.7100 0.7362 1.0262 0.065 Uiso 1 1 calc R
C23 C 0.7993(3) 0.6194(2) 0.92319(18) 0.0478(6) Uani 1 1 d .
H23 H 0.9198 0.6039 0.9399 0.057 Uiso 1 1 calc R
C24 C 1.0004(5) -0.0793(3) 0.7783(3) 0.0787(9) Uani 1 1 d .
H24A H 1.0399 -0.0723 0.8445 0.118 Uiso 1 1 calc R
H24B H 1.0985 -0.1245 0.7412 0.118 Uiso 1 1 calc R
H24C H 0.9012 -0.1329 0.7936 0.118 Uiso 1 1 calc R

loop_
_atom_site_aniso_label
_atom_site_aniso_U_11
_atom_site_aniso_U_22
_atom_site_aniso_U_33
_atom_site_aniso_U_23
_atom_site_aniso_U_13
_atom_site_aniso_U_12
Cl 0.0875(6) 0.0940(6) 0.0697(5) -0.0417(5) 0.0047(4) 0.0149(5)
N 0.0375(11) 0.0426(11) 0.0428(11) -0.0180(9) -0.0011(8) -0.0045(9)
O1 0.0742(13) 0.0630(12) 0.0507(11) -0.0255(9) -0.0177(9) -0.0091(9)
C1 0.0347(12) 0.0479(14) 0.0400(13) -0.0161(11) -0.0012(10) -0.0036(10)
O2 0.0943(14) 0.0464(10) 0.0528(11) -0.0190(9) -0.0107(10) -0.0151(10)
C2 0.0406(14) 0.0471(15) 0.0467(14) -0.0080(12) -0.0035(11) -0.0025(11)
O3 0.0601(12) 0.0959(15) 0.0691(13) -0.0403(12) -0.0298(10) 0.0209(11)
C3 0.0433(14) 0.0432(15) 0.0628(17) -0.0124(13) 0.0024(12) -0.0063(11)
C4 0.0515(15) 0.0435(15) 0.0664(17) -0.0221(13) 0.0002(13) -0.0098(12)
C5 0.0461(14) 0.0485(15) 0.0557(15) -0.0251(13) 0.0005(12) -0.0099(12)
C6 0.0332(12) 0.0422(13) 0.0403(13) -0.0142(11) -0.0027(10) -0.0048(10)
C7 0.0362(13) 0.0521(15) 0.0423(13) -0.0178(12) -0.0005(10) -0.0099(11)
C8 0.0335(12) 0.0538(15) 0.0401(13) -0.0096(11) -0.0013(10) -0.0057(11)
C9 0.0492(15) 0.0632(18) 0.0440(14) -0.0107(13) -0.0056(12) -0.0089(13)
C10 0.0549(17) 0.070(2) 0.0518(16) -0.0010(15) -0.0103(13) -0.0056(14)
C11 0.0517(16) 0.0511(16) 0.0652(18) 0.0017(14) -0.0039(14) 0.0002(13)
C12 0.0498(15) 0.0450(15) 0.0568(16) -0.0126(13) -0.0019(12) -0.0047(12)
C13 0.0334(12) 0.0449(14) 0.0444(13) -0.0110(11) 0.0006(10) -0.0055(10)
C14 0.0423(13) 0.0447(14) 0.0462(14) -0.0180(12) 0.0001(11) -0.0085(11)
C15 0.0352(12) 0.0414(13) 0.0408(13) -0.0157(11) -0.0014(10) -0.0042(10)
C16 0.0372(13) 0.0452(14) 0.0410(13) -0.0166(11) -0.0036(10) -0.0054(10)
C17 0.0467(15) 0.0506(15) 0.0434(14) -0.0138(12) -0.0097(12) -0.0039(12)
C18 0.0501(14) 0.0394(13) 0.0306(11) -0.0078(10) -0.0066(10) -0.0070(11)
C19 0.0501(15) 0.0472(14) 0.0420(13) -0.0149(11) -0.0110(11) -0.0037(11)
C20 0.0490(15) 0.0511(15) 0.0480(14) -0.0117(12) -0.0065(12) 0.0000(12)
C21 0.0656(18) 0.0446(15) 0.0386(13) -0.0090(11) 0.0013(12) 0.0014(12)
C22 0.0688(19) 0.0559(16) 0.0410(14) -0.0187(12) -0.0067(13) -0.0088(14)
C23 0.0517(15) 0.0539(15) 0.0405(13) -0.0138(12) -0.0080(11) -0.0097(12)
C24 0.092(2) 0.0467(17) 0.087(2) 0.0001(16) -0.0117(18) -0.0076(16)

loop_
_atom_type_symbol
_atom_type_description
_atom_type_scat_dispersion_real
_atom_type_scat_dispersion_imag
_atom_type_scat_source
C C 0.0033 0.0016 'International Tables Vol C Tables 4.2.6.8 and 6.1.1.4'
H H 0.0000 0.0000 'International Tables Vol C Tables 4.2.6.8 and 6.1.1.4'
N N 0.0061 0.0033 'International Tables Vol C Tables 4.2.6.8 and 6.1.1.4'
O O 0.0106 0.0060 'International Tables Vol C Tables 4.2.6.8 and 6.1.1.4'
Cl Cl 0.1484 0.1585 'International Tables Vol C Tables 4.2.6.8 and 6.1.1.4'

loop_
_geom_angle_atom_site_label_1
_geom_angle_atom_site_label_2
_geom_angle_atom_site_label_3
_geom_angle
C5 N C6 129.32(19)
C5 N C1 121.4(2)
C6 N C1 109.22(18)
N C1 C2 118.5(2)
N C1 C16 107.8(2)
C2 C1 C16 133.7(2)
C3 C2 C1 120.5(2)
C3 C2 H2 119.8
C1 C2 H2 119.8
C2 C3 C4 118.7(2)
C2 C3 C24 121.6(3)
C4 C3 C24 119.7(2)
C5 C4 C3 122.0(2)
C5 C4 H4 119.0
C3 C4 H4 119.0
C4 C5 N 118.9(2)
C4 C5 H5 120.5
N C5 H5 120.5
N C6 C15 107.17(19)
N C6 C7 126.5(2)
C15 C6 C7 126.3(2)
O1 C7 C6 123.7(2)
O1 C7 C8 122.0(2)
C6 C7 C8 114.3(2)
C9 C8 C13 118.9(2)
C9 C8 C7 119.5(2)
C13 C8 C7 121.6(2)
C10 C9 C8 120.7(3)
C10 C9 H9 119.6
C8 C9 H9 119.6
C11 C10 C9 120.3(3)
C11 C10 H10 119.9
C9 C10 H10 119.9
C12 C11 C10 119.8(3)
C12 C11 H11 120.1
C10 C11 H11 120.1
C11 C12 C13 120.9(3)
C11 C12 H12 119.6
C13 C12 H12 119.6
C12 C13 C8 119.3(2)
C12 C13 C14 119.2(2)
C8 C13 C14 121.5(2)
O2 C14 C15 122.2(2)
O2 C14 C13 121.4(2)
C15 C14 C13 116.4(2)
C6 C15 C16 109.1(2)
C6 C15 C14 119.7(2)
C16 C15 C14 131.0(2)
C1 C16 C15 106.70(19)
C1 C16 C17 122.1(2)
C15 C16 C17 131.2(2)
O3 C17 C16 119.5(2)
O3 C17 C18 120.6(2)
C16 C17 C18 119.7(2)
C23 C18 C19 118.5(2)
C23 C18 C17 119.3(2)
C19 C18 C17 122.1(2)
C20 C19 C18 120.6(2)
C20 C19 H19 119.7
C18 C19 H19 119.7
C19 C20 C21 119.2(2)
C19 C20 H20 120.4
C21 C20 H20 120.4
C22 C21 C20 121.5(2)
C22 C21 Cl 119.2(2)
C20 C21 Cl 119.3(2)
C21 C22 C23 118.8(2)
C21 C22 H22 120.6
C23 C22 H22 120.6
C22 C23 C18 121.2(2)
C22 C23 H23 119.4
C18 C23 H23 119.4
C3 C24 H24A 109.5
C3 C24 H24B 109.5
H24A C24 H24B 109.5
C3 C24 H24C 109.5
H24A C24 H24C 109.5
H24B C24 H24C 109.5

loop_
_geom_bond_atom_site_label_1
_geom_bond_atom_site_label_2
_geom_bond_distance
Cl C21 1.738(3)
N C5 1.373(3)
N C6 1.389(3)
N C1 1.390(3)
O1 C7 1.225(3)
C1 C2 1.404(3)
C1 C16 1.406(3)
O2 C14 1.220(3)
C2 C3 1.362(3)
C2 H2 0.9300
O3 C17 1.215(3)
C3 C4 1.407(4)
C3 C24 1.497(4)
C4 C5 1.349(4)
C4 H4 0.9300
C5 H5 0.9300
C6 C15 1.389(3)
C6 C7 1.434(3)
C7 C8 1.490(3)
C8 C9 1.384(3)
C8 C13 1.409(3)
C9 C10 1.381(4)
C9 H9 0.9300
C10 C11 1.377(4)
C10 H10 0.9300
C11 C12 1.375(4)
C11 H11 0.9300
C12 C13 1.386(3)
C12 H12 0.9300
C13 C14 1.492(3)
C14 C15 1.464(3)
C15 C16 1.407(3)
C16 C17 1.485(3)
C17 C18 1.486(3)
C18 C23 1.388(3)
C18 C19 1.392(3)
C19 C20 1.375(3)
C19 H19 0.9300
C20 C21 1.378(3)
C20 H20 0.9300
C21 C22 1.373(4)
C22 C23 1.375(3)
C22 H22 0.9300
C23 H23 0.9300
C24 H24A 0.9600
C24 H24B 0.9600
C24 H24C 0.9600

loop_
_geom_torsion_atom_site_label_1
_geom_torsion_atom_site_label_2
_geom_torsion_atom_site_label_3
_geom_torsion_atom_site_label_4
_geom_torsion
C5 N C1 C2 0.9(3)
C6 N C1 C2 179.4(2)
C5 N C1 C16 -176.9(2)
C6 N C1 C16 1.6(2)
N C1 C2 C3 -1.8(3)
C16 C1 C2 C3 175.3(2)
C1 C2 C3 C4 1.5(3)
C1 C2 C3 C24 -178.7(2)
C2 C3 C4 C5 -0.2(4)
C24 C3 C4 C5 180.0(2)
C3 C4 C5 N -0.7(4)
C6 N C5 C4 -177.9(2)
C1 N C5 C4 0.4(3)
C5 N C6 C15 177.2(2)
C1 N C6 C15 -1.2(2)
C5 N C6 C7 -0.8(4)
C1 N C6 C7 -179.2(2)
N C6 C7 O1 2.0(4)
C15 C6 C7 O1 -175.7(2)
N C6 C7 C8 -179.4(2)
C15 C6 C7 C8 3.0(3)
O1 C7 C8 C9 -2.5(3)
C6 C7 C8 C9 178.9(2)
O1 C7 C8 C13 178.7(2)
C6 C7 C8 C13 0.1(3)
C13 C8 C9 C10 -0.9(4)
C7 C8 C9 C10 -179.8(2)
C8 C9 C10 C11 0.4(4)
C9 C10 C11 C12 0.6(4)
C10 C11 C12 C13 -1.2(4)
C11 C12 C13 C8 0.7(4)
C11 C12 C13 C14 179.8(2)
C9 C8 C13 C12 0.3(3)
C7 C8 C13 C12 179.2(2)
C9 C8 C13 C14 -178.7(2)
C7 C8 C13 C14 0.2(3)
C12 C13 C14 O2 -3.9(3)
C8 C13 C14 O2 175.1(2)
C12 C13 C14 C15 178.1(2)
C8 C13 C14 C15 -2.9(3)
N C6 C15 C16 0.3(2)
C7 C6 C15 C16 178.3(2)
N C6 C15 C14 175.96(19)
C7 C6 C15 C14 -6.0(3)
O2 C14 C15 C6 -172.4(2)
C13 C14 C15 C6 5.6(3)
O2 C14 C15 C16 2.2(4)
C13 C14 C15 C16 -179.8(2)
N C1 C16 C15 -1.4(2)
C2 C1 C16 C15 -178.7(2)
N C1 C16 C17 177.1(2)
C2 C1 C16 C17 -0.2(4)
C6 C15 C16 C1 0.7(3)
C14 C15 C16 C1 -174.3(2)
C6 C15 C16 C17 -177.6(2)
C14 C15 C16 C17 7.4(4)
C1 C16 C17 O3 42.6(4)
C15 C16 C17 O3 -139.3(3)
C1 C16 C17 C18 -132.0(2)
C15 C16 C17 C18 46.1(4)
O3 C17 C18 C23 23.5(4)
C16 C17 C18 C23 -162.0(2)
O3 C17 C18 C19 -152.4(3)
C16 C17 C18 C19 22.1(3)
C23 C18 C19 C20 -0.8(4)
C17 C18 C19 C20 175.1(2)
C18 C19 C20 C21 2.2(4)
C19 C20 C21 C22 -2.0(4)
C19 C20 C21 Cl 179.06(18)
C20 C21 C22 C23 0.3(4)
Cl C21 C22 C23 179.26(18)
C21 C22 C23 C18 1.2(4)
C19 C18 C23 C22 -1.0(4)
C17 C18 C23 C22 -177.0(2)

loop_
_cod_related_entry_id
_cod_related_entry_database
_cod_related_entry_code
1 ChemSpider 30659451
